data_2105528
loop_
_publ_author_name
'Maurin, J. K.'

_publ_section_title
;
 Oxime--Carboxyl Hydrogen Bonds: the Preferred Interaction Determining
 Crystal Packing of `Carboxyoximes'
;
_journal_issue 6
_journal_name_full 'Acta Crystallographica Section B'
_journal_page_first 866
_journal_page_last 871
_journal_paper_doi 10.1107/S0108768198002171
_journal_volume 54
_journal_year 1998
_chemical_formula_sum 'C24 H39 N O3'
_chemical_formula_weight 389.56
_chemical_melting_point 442
_chemical_name_common '5-\b-Cholanic acid -3-oxime'
_chemical_name_systematic
;
 ?
;
_space_group_IT_number 169
_symmetry_cell_setting hexagonal
_symmetry_space_group_name_Hall 'P 61'
_symmetry_space_group_name_H-M 'P 61'
_audit_creation_method SHELXL
_cell_angle_alpha 90.00
_cell_angle_beta 90.00
_cell_angle_gamma 120.00
_cell_formula_units_Z 6
_cell_length_a 14.564(3)
_cell_length_b 14.564(3)
_cell_length_c 20.282(5)
_cell_measurement_reflns_used 25
_cell_measurement_temperature 198(2)
_cell_measurement_theta_max 13
_cell_measurement_theta_min 8.25
_cell_volume 3725.7(14)
_computing_cell_refinement 'CAD-4 Nonius software'
_computing_data_collection 'CAD-4 Nonius software'
_computing_data_reduction 'CAD-4 Nonius software'
_computing_molecular_graphics 'ORTEP (Johnson,1976)'
_computing_publication_material 'SHELXL-93 (Sheldrick, 1993)'
_computing_structure_refinement 'SHELXL-93 (Sheldrick, 1993)'
_computing_structure_solution 'SHELXS-86 (Sheldrick, 1990)'
_diffrn_ambient_temperature 198(2)
_diffrn_measurement_device 'CAD-4 \k-axis diffractometer'
_diffrn_measurement_method '\w-\q scans for individual reflections'
_diffrn_radiation_monochromator graphite
_diffrn_radiation_source 'fine-focus sealed tube'
_diffrn_radiation_type MoK\a
_diffrn_radiation_wavelength 0.71073
_diffrn_reflns_av_R_equivalents 0.029
_diffrn_reflns_av_sigmaI/netI 0.1232
_diffrn_reflns_limit_h_max 0
_diffrn_reflns_limit_h_min -14
_diffrn_reflns_limit_k_max 17
_diffrn_reflns_limit_k_min 0
_diffrn_reflns_limit_l_max 24
_diffrn_reflns_limit_l_min 0
_diffrn_reflns_number 3614
_diffrn_reflns_theta_max 24.98
_diffrn_reflns_theta_min 1.61
_diffrn_standards_decay_% 0.0
_diffrn_standards_interval_count 200
_diffrn_standards_number 3
_exptl_absorpt_coefficient_mu 0.067
_exptl_absorpt_correction_type none
_exptl_crystal_colour colourless
_exptl_crystal_density_diffrn 1.042
_exptl_crystal_density_meas ?
_exptl_crystal_density_method 'not applied'
_exptl_crystal_description bipiramidal
_exptl_crystal_F_000 1284
_exptl_crystal_size_max 0.55
_exptl_crystal_size_mid 0.28
_exptl_crystal_size_min 0.28
_refine_diff_density_max 0.198
_refine_diff_density_min -0.195
_refine_ls_abs_structure_details 'Flack H D (1983), Acta Cryst. A39, 876-881'
_refine_ls_abs_structure_Flack 10.(5)
_refine_ls_extinction_method none
_refine_ls_goodness_of_fit_all 0.914
_refine_ls_goodness_of_fit_obs 1.411
_refine_ls_hydrogen_treatment noref
_refine_ls_matrix_type full
_refine_ls_number_parameters 252
_refine_ls_number_reflns 1670
_refine_ls_number_restraints 0
_refine_ls_restrained_S_all 1.536
_refine_ls_restrained_S_obs 1.411
_refine_ls_R_factor_all 0.1253
_refine_ls_R_factor_obs 0.0653
_refine_ls_shift/esd_max 0.001
_refine_ls_shift/esd_mean 0.000
_refine_ls_structure_factor_coef Fsqd
_refine_ls_weighting_details 'w=1/[\s^2^(Fo^2^)+(0.1033P)^2^+0.0000P] where P=(Fo^2^+2Fc^2^)/3'
_refine_ls_weighting_scheme calc
_refine_ls_wR_factor_all 0.2831
_refine_ls_wR_factor_obs 0.1489
_reflns_number_observed 888
_reflns_number_total 1680
_reflns_observed_criterion >2sigma(I)
_cod_data_source_file ab0387.cif
_cod_data_source_block w15j3
_cod_depositor_comments
;
The following automatic conversions were performed:

'_exptl_crystal_density_meas' value 'not measured' was changed to '?'
- the value is perceived as not measured.

Automatic conversion script
Id: cif_fix_values 3008 2015-01-20 13:52:24Z robertas 

The following automatic conversions were performed:

'_refine_ls_weighting_scheme' value 'calc
w=1/[\s^2^(Fo^2^)+(0.1033P)^2^+0.0000P] where P=(Fo^2^+2Fc^2^)/3' was
changed to 'calc'. New tag '_refine_ls_weighting_details' was
created. The value of the new tag was set to
'w=1/[\s^2^(Fo^2^)+(0.1033P)^2^+0.0000P] where P=(Fo^2^+2Fc^2^)/3'.

Automatic conversion script
Id: cif_fix_values 3143 2015-03-26 13:38:13Z robertas 
;
_cod_database_code 2105528

loop_
_symmetry_equiv_pos_as_xyz
'x, y, z'
'-y, x-y, z+1/3'
'-x+y, -x, z+2/3'
'-x, -y, z+1/2'
'y, -x+y, z+5/6'
'x-y, x, z+1/6'

loop_
_atom_site_aniso_label
_atom_site_aniso_U_11
_atom_site_aniso_U_22
_atom_site_aniso_U_33
_atom_site_aniso_U_12
_atom_site_aniso_U_13
_atom_site_aniso_U_23
C1 0.083(9) 0.067(8) 0.026(6) 0.051(7) 0.009(6) 0.013(6)
C2 0.080(9) 0.054(7) 0.042(7) 0.045(7) -0.007(7) 0.012(6)
C3 0.073(9) 0.055(7) 0.050(7) 0.045(7) -0.018(7) -0.011(6)
C4 0.033(6) 0.043(6) 0.045(6) 0.026(5) -0.005(5) -0.002(5)
C5 0.034(6) 0.037(6) 0.036(6) 0.022(5) 0.008(5) 0.000(5)
C6 0.069(8) 0.055(7) 0.059(7) 0.045(6) -0.006(7) -0.005(6)
C7 0.064(8) 0.064(8) 0.032(6) 0.045(7) -0.002(6) -0.002(6)
C8 0.034(6) 0.036(6) 0.034(5) 0.025(5) -0.001(5) 0.004(5)
C9 0.030(6) 0.044(6) 0.032(6) 0.018(5) 0.010(5) 0.007(5)
C10 0.053(7) 0.045(7) 0.048(7) 0.033(6) -0.005(6) 0.006(6)
C11 0.059(7) 0.035(6) 0.036(6) 0.025(6) -0.010(5) 0.002(5)
C12 0.029(5) 0.029(5) 0.040(6) 0.018(5) 0.008(5) 0.006(5)
C13 0.026(5) 0.026(5) 0.035(5) 0.013(4) 0.002(5) 0.006(4)
C14 0.041(6) 0.033(6) 0.056(7) 0.021(5) -0.010(6) -0.003(5)
C15 0.047(6) 0.041(7) 0.041(6) 0.022(5) -0.009(6) -0.007(5)
C16 0.051(7) 0.036(6) 0.044(6) 0.030(6) -0.009(5) -0.001(5)
C17 0.077(9) 0.040(7) 0.034(6) 0.030(7) 0.000(6) 0.010(5)
C18 0.030(6) 0.054(7) 0.037(7) 0.024(5) 0.008(5) 0.005(5)
C19 0.051(7) 0.068(8) 0.037(6) 0.032(6) -0.004(5) -0.009(6)
C20 0.061(8) 0.093(10) 0.035(6) 0.048(7) 0.004(6) -0.002(7)
C21 0.055(8) 0.067(8) 0.034(7) 0.041(7) -0.005(6) -0.005(6)
C22 0.095(10) 0.093(10) 0.048(7) 0.067(9) -0.020(7) -0.027(7)
C23 0.039(7) 0.073(9) 0.048(7) 0.024(7) -0.006(6) 0.001(6)
C24 0.042(7) 0.066(8) 0.066(8) 0.036(6) -0.010(6) 0.007(6)
N1 0.081(8) 0.075(8) 0.048(6) 0.048(6) 0.005(6) 0.002(6)
O1 0.119(8) 0.095(7) 0.051(6) 0.065(6) 0.028(6) 0.027(5)
O2 0.054(5) 0.108(8) 0.044(5) 0.034(5) 0.000(5) 0.002(5)
O3 0.054(5) 0.088(6) 0.037(4) 0.028(5) -0.012(4) 0.003(4)

loop_
_atom_site_label
_atom_site_fract_x
_atom_site_fract_y
_atom_site_fract_z
_atom_site_U_iso_or_equiv
_atom_site_thermal_displace_type
_atom_site_calc_flag
_atom_site_refinement_flags
_atom_site_occupancy
_atom_site_type_symbol
C1 0.3915(10) 0.2307(9) 0.5824 0.053(3) Uani d . 1 C
C2 0.4111(10) 0.1801(9) 0.5241(7) 0.053(3) Uani d . 1 C
H2A 0.3540(10) 0.1609(9) 0.4913(7) 0.064 Uiso calc R 1 H
H2B 0.4092(10) 0.1141(9) 0.5382(7) 0.064 Uiso calc R 1 H
C3 0.5183(9) 0.2544(9) 0.4923(8) 0.053(3) Uani d . 1 C
H3A 0.5264(9) 0.2209(9) 0.4519(8) 0.064 Uiso calc R 1 H
H3B 0.5758(9) 0.2660(9) 0.5232(8) 0.064 Uiso calc R 1 H
C4 0.5288(7) 0.3626(8) 0.4744(8) 0.037(3) Uani d . 1 C
C5 0.4475(8) 0.3502(8) 0.4201(7) 0.034(2) Uani d . 1 C
H5 0.3756(8) 0.3052(8) 0.4399(7) 0.041 Uiso calc R 1 H
C6 0.4513(9) 0.2905(9) 0.3580(8) 0.054(3) Uani d . 1 C
H6A 0.5234(9) 0.3294(9) 0.3388(8) 0.065 Uiso calc R 1 H
H6B 0.4378(9) 0.2193(9) 0.3712(8) 0.065 Uiso calc R 1 H
C7 0.3710(9) 0.2782(8) 0.3057(7) 0.048(3) Uani d . 1 C
H7A 0.2987(9) 0.2297(8) 0.3224(7) 0.057 Uiso calc R 1 H
H7B 0.3819(9) 0.2454(8) 0.2659(7) 0.057 Uiso calc R 1 H
C8 0.3792(7) 0.3837(8) 0.2865(7) 0.031(2) Uani d . 1 C
C9 0.2871(7) 0.3796(8) 0.2478(7) 0.036(2) Uani d . 1 C
H9 0.2207(7) 0.3254(8) 0.2701(7) 0.043 Uiso calc R 1 H
C10 0.2978(9) 0.4893(8) 0.2626(8) 0.045(3) Uani d . 1 C
H10A 0.3376(9) 0.5403(8) 0.2270(8) 0.054 Uiso calc R 1 H
H10B 0.2269(9) 0.4826(8) 0.2664(8) 0.054 Uiso calc R 1 H
C11 0.3578(9) 0.5264(8) 0.3280(8) 0.043(3) Uani d . 1 C
H11A 0.4276(9) 0.5910(8) 0.3215(8) 0.051 Uiso calc R 1 H
H11B 0.3166(9) 0.5420(8) 0.3605(8) 0.051 Uiso calc R 1 H
C12 0.3714(7) 0.4348(7) 0.3514(7) 0.031(2) Uani d . 1 C
H12 0.3021(7) 0.3825(7) 0.3717(7) 0.037 Uiso calc R 1 H
C13 0.4551(7) 0.4554(7) 0.4029(7) 0.029(2) Uani d . 1 C
H13A 0.5267(7) 0.5037(7) 0.3837(7) 0.035 Uiso calc R 1 H
C14 0.4405(8) 0.5072(8) 0.4636(7) 0.042(3) Uani d . 1 C
H14A 0.3665(8) 0.4646(8) 0.4794(7) 0.051 Uiso calc R 1 H
H14B 0.4532(8) 0.5787(8) 0.4520(7) 0.051 Uiso calc R 1 H
C15 0.5168(8) 0.5171(7) 0.5194(7) 0.043(3) Uani d . 1 C
H15A 0.5901(8) 0.5701(7) 0.5065(7) 0.051 Uiso calc R 1 H
H15B 0.4990(8) 0.5434(7) 0.5596(7) 0.051 Uiso calc R 1 H
C16 0.5123(8) 0.4126(7) 0.5351(7) 0.040(3) Uani d . 1 C
H16 0.5727(8) 0.4296(7) 0.5655(7) 0.048 Uiso calc R 1 H
C17 0.4103(9) 0.3417(8) 0.5736(8) 0.051(3) Uani d . 1 C
H17A 0.4147(9) 0.3734(8) 0.6175(8) 0.061 Uiso calc R 1 H
H17B 0.3493(9) 0.3384(8) 0.5499(8) 0.061 Uiso calc R 1 H
C18 0.2726(7) 0.3529(8) 0.1746(7) 0.039(3) Uani d . 1 C
H18 0.3298(7) 0.4146(8) 0.1502(7) 0.047 Uiso calc R 1 H
C19 0.1670(9) 0.3375(10) 0.1512(7) 0.051(3) Uani d . 1 C
H19A 0.1576(9) 0.3950(10) 0.1701(7) 0.061 Uiso calc R 1 H
H19B 0.1100(9) 0.2697(10) 0.1694(7) 0.061 Uiso calc R 1 H
C20 0.1518(9) 0.3363(10) 0.0766(8) 0.058(3) Uani d . 1 C
H20A 0.1910(9) 0.4100(10) 0.0599(8) 0.070 Uiso calc R 1 H
H20B 0.1827(9) 0.2964(10) 0.0557(8) 0.070 Uiso calc R 1 H
C21 0.0375(10) 0.2871(10) 0.0567(8) 0.047(3) Uani d . 1 C
C22 0.2799(11) 0.2570(10) 0.1571(8) 0.069(4) Uani d . 1 C
H22A 0.3481(11) 0.2667(10) 0.1722(8) 0.083 Uiso calc R 1 H
H22B 0.2743(11) 0.2472(10) 0.1092(8) 0.083 Uiso calc R 1 H
H22C 0.2221(11) 0.1945(10) 0.1785(8) 0.083 Uiso calc R 1 H
C23 0.4864(8) 0.4550(9) 0.2514(8) 0.055(3) Uani d . 1 C
H23A 0.5439(8) 0.4562(9) 0.2772(8) 0.066 Uiso calc R 1 H
H23B 0.4982(8) 0.5272(9) 0.2476(8) 0.066 Uiso calc R 1 H
H23C 0.4849(8) 0.4267(9) 0.2074(8) 0.066 Uiso calc R 1 H
C24 0.6407(8) 0.4294(9) 0.4492(8) 0.054(3) Uani d . 1 C
H24A 0.6505(8) 0.3962(9) 0.4099(8) 0.065 Uiso calc R 1 H
H24B 0.6908(8) 0.4350(9) 0.4835(8) 0.065 Uiso calc R 1 H
H24C 0.6536(8) 0.5003(9) 0.4381(8) 0.065 Uiso calc R 1 H
N1 0.3656(8) 0.1792(8) 0.6360(7) 0.064(3) Uani d . 1 N
O1 0.3520(7) 0.2323(7) 0.6887(6) 0.083(3) Uani d . 1 O
H1O 0.3221(7) 0.1897(7) 0.7199(6) 0.100 Uiso calc R 1 H
O2 -0.0385(7) 0.2338(7) 0.0915(7) 0.071(3) Uani d . 1 O
O3 0.0286(6) 0.3102(7) -0.0053(6) 0.063(2) Uani d . 1 O
H3O -0.0347(6) 0.2731(7) -0.0176(6) 0.075 Uiso calc R 1 H

loop_
_atom_type_symbol
_atom_type_description
_atom_type_scat_dispersion_real
_atom_type_scat_dispersion_imag
_atom_type_scat_source
C C 0.0033 0.0016 'International Tables Vol C Tables 4.2.6.8 and 6.1.1.4'
H H 0.0000 0.0000 'International Tables Vol C Tables 4.2.6.8 and 6.1.1.4'
N N 0.0061 0.0033 'International Tables Vol C Tables 4.2.6.8 and 6.1.1.4'
O O 0.0106 0.0060 'International Tables Vol C Tables 4.2.6.8 and 6.1.1.4'

loop_
_geom_angle_atom_site_label_1
_geom_angle_atom_site_label_2
_geom_angle_atom_site_label_3
_geom_angle
_geom_angle_publ_flag
N1 C1 C2 117.5(10) yes
N1 C1 C17 125.2(10) yes
C2 C1 C17 117.3(10) yes
C1 C2 C3 111.3(10) yes
C2 C3 C4 111.5(8) yes
C24 C4 C16 110.2(9) yes
C24 C4 C3 105.1(8) yes
C16 C4 C3 109.9(8) yes
C24 C4 C5 110.4(8) yes
C16 C4 C5 109.6(7) yes
C3 C4 C5 111.5(8) yes
C13 C5 C6 112.0(8) yes
C13 C5 C4 112.2(8) yes
C6 C5 C4 113.6(7) yes
C7 C6 C5 113.1(8) yes
C6 C7 C8 112.9(9) yes
C9 C8 C7 117.7(9) yes
C9 C8 C12 100.4(7) yes
C7 C8 C12 106.2(7) yes
C9 C8 C23 111.2(8) yes
C7 C8 C23 109.7(8) yes
C12 C8 C23 111.1(8) yes
C18 C9 C8 121.1(8) yes
C18 C9 C10 112.4(8) yes
C8 C9 C10 103.1(8) yes
C11 C10 C9 106.1(7) yes
C12 C11 C10 105.2(8) yes
C13 C12 C11 119.1(8) yes
C13 C12 C8 115.9(7) yes
C11 C12 C8 103.3(8) yes
C14 C13 C12 111.1(7) yes
C14 C13 C5 110.9(7) yes
C12 C13 C5 108.2(7) yes
C13 C14 C15 111.7(8) yes
C16 C15 C14 113.0(8) yes
C4 C16 C15 112.0(9) yes
C4 C16 C17 115.1(8) yes
C15 C16 C17 108.9(8) yes
C1 C17 C16 112.2(9) yes
C22 C18 C19 109.2(10) yes
C22 C18 C9 113.8(9) yes
C19 C18 C9 110.2(8) yes
C18 C19 C20 116.2(9) yes
C21 C20 C19 113.0(9) yes
O2 C21 O3 122.9(11) yes
O2 C21 C20 126.0(10) yes
O3 C21 C20 111.1(11) yes
C1 N1 O1 114.4(9) yes

loop_
_geom_bond_atom_site_label_1
_geom_bond_atom_site_label_2
_geom_bond_distance
_geom_bond_publ_flag
C1 N1 1.267(13) yes
C1 C2 1.493(15) yes
C1 C17 1.510(14) yes
C2 C3 1.529(14) yes
C3 C4 1.548(14) yes
C4 C24 1.509(13) yes
C4 C16 1.510(14) yes
C4 C5 1.560(13) yes
C5 C13 1.521(12) yes
C5 C6 1.548(13) yes
C6 C7 1.523(13) yes
C7 C8 1.530(13) yes
C8 C9 1.529(13) yes
C8 C12 1.545(13) yes
C8 C23 1.548(13) yes
C9 C18 1.523(13) yes
C9 C10 1.555(13) yes
C10 C11 1.531(13) yes
C11 C12 1.519(13) yes
C12 C13 1.517(12) yes
C13 C14 1.513(13) yes
C14 C15 1.541(13) yes
C15 C16 1.523(12) yes
C16 C17 1.533(14) yes
C18 C22 1.494(14) yes
C18 C19 1.516(13) yes
C19 C20 1.527(14) yes
C20 C21 1.50(2) yes
C21 O2 1.211(13) yes
C21 O3 1.325(12) yes
N1 O1 1.391(12) yes
